data_7046754
loop_
_publ_author_name
'Kumar, Pramod'
'Kumar, Vijay'
'Pandey, Saurabh'
'Gupta, Rajeev'

_publ_section_title
;
 Detection of sulfide ion and gaseous H<sub>2</sub>S using a series of
 pyridine-2,6-dicarboxamide based scaffolds.
;
_journal_issue 28
_journal_name_full 'Dalton transactions (Cambridge, England : 2003)'
_journal_page_first 9536
_journal_page_last 9545
_journal_paper_doi 10.1039/c8dt01351a
_journal_volume 47
_journal_year 2018
_chemical_formula_moiety 'C21 H13 N5 O2 S2, C3 H7 N O'
_chemical_formula_sum 'C24 H20 N6 O3 S2'
_chemical_formula_weight 504.58
_space_group_crystal_system monoclinic
_space_group_IT_number 15
_space_group_name_Hall '-C 2yc'
_space_group_name_H-M_alt 'C 1 2/c 1'
_symmetry_space_group_name_Hall '-C 2yc'
_symmetry_space_group_name_H-M 'C 1 2/c 1'
_atom_sites_solution_hydrogens geom
_audit_creation_method SHELXL-2014/7
_audit_update_record
;
2018-04-07 deposited with the CCDC.
2018-06-19 downloaded from the CCDC.
;
_cell_angle_alpha 90
_cell_angle_beta 103.501(3)
_cell_angle_gamma 90
_cell_formula_units_Z 8
_cell_length_a 21.6495(7)
_cell_length_b 7.3556(3)
_cell_length_c 30.0659(9)
_cell_measurement_reflns_used 4108
_cell_measurement_temperature 298(2)
_cell_measurement_theta_max 23.99
_cell_measurement_theta_min 2.66
_cell_volume 4655.5(3)
_computing_structure_refinement 'SHELXL-2014/7 (Sheldrick, 2014)'
_diffrn_ambient_temperature 298(2)
_diffrn_measured_fraction_theta_full 0.998
_diffrn_measured_fraction_theta_max 0.998
_diffrn_measurement_device_type 'X-calibur S oxford'
_diffrn_measurement_method '\w scans'
_diffrn_radiation_type MoK\a
_diffrn_radiation_wavelength 0.71073
_diffrn_reflns_av_R_equivalents 0.0355
_diffrn_reflns_av_unetI/netI 0.0394
_diffrn_reflns_Laue_measured_fraction_full 0.998
_diffrn_reflns_Laue_measured_fraction_max 0.998
_diffrn_reflns_limit_h_max 25
_diffrn_reflns_limit_h_min -24
_diffrn_reflns_limit_k_max 6
_diffrn_reflns_limit_k_min -8
_diffrn_reflns_limit_l_max 32
_diffrn_reflns_limit_l_min -35
_diffrn_reflns_number 9722
_diffrn_reflns_point_group_measured_fraction_full 0.998
_diffrn_reflns_point_group_measured_fraction_max 0.998
_diffrn_reflns_theta_full 24.997
_diffrn_reflns_theta_max 24.997
_diffrn_reflns_theta_min 2.933
_diffrn_source 'fine-focus sealed tube'
_exptl_absorpt_coefficient_mu 0.269
_exptl_absorpt_correction_T_max 0.963
_exptl_absorpt_correction_T_min 0.950
_exptl_absorpt_correction_type multi-scan
_exptl_absorpt_process_details 'SADABS (Sheldrick, 1996)'
_exptl_crystal_colour 'Light Yellow'
_exptl_crystal_density_diffrn 1.440
_exptl_crystal_density_method 'not measured'
_exptl_crystal_description Block
_exptl_crystal_F_000 2096
_exptl_crystal_size_max 0.20
_exptl_crystal_size_mid 0.16
_exptl_crystal_size_min 0.14
_refine_diff_density_max 0.181
_refine_diff_density_min -0.291
_refine_diff_density_rms 0.046
_refine_ls_extinction_method none
_refine_ls_goodness_of_fit_ref 1.068
_refine_ls_hydrogen_treatment constr
_refine_ls_matrix_type full
_refine_ls_number_parameters 366
_refine_ls_number_reflns 4108
_refine_ls_number_restraints 0
_refine_ls_restrained_S_all 1.068
_refine_ls_R_factor_all 0.0537
_refine_ls_R_factor_gt 0.0433
_refine_ls_shift/su_max 0.001
_refine_ls_shift/su_mean 0.000
_refine_ls_structure_factor_coef Fsqd
_refine_ls_weighting_details 'w=1/[\s^2^(Fo^2^)+(0.0395P)^2^+3.8161P] where P=(Fo^2^+2Fc^2^)/3'
_refine_ls_weighting_scheme calc
_refine_ls_wR_factor_gt 0.1032
_refine_ls_wR_factor_ref 0.1093
_reflns_Friedel_coverage 0.000
_reflns_number_gt 3385
_reflns_number_total 4108
_reflns_threshold_expression 'I > 2\s(I)'
_cod_data_source_file c8dt01351a2.cif
_cod_data_source_block shelx
_cod_depositor_comments 'Adding full bibliography for 7046754.cif.'
_cod_database_code 7046754
_shelx_shelxl_version_number 2014/7
_shelx_space_group_comment
;
The symmetry employed for this shelxl refinement is uniquely defined
by the following loop, which should always be used as a source of
symmetry information in preference to the above space-group names.
They are only intended as comments.
;

loop_
_space_group_symop_operation_xyz
'x, y, z'
'-x, y, -z+1/2'
'x+1/2, y+1/2, z'
'-x+1/2, y+1/2, -z+1/2'
'-x, -y, -z'
'x, -y, z-1/2'
'-x+1/2, -y+1/2, -z'
'x+1/2, -y+1/2, z-1/2'

loop_
_atom_site_label
_atom_site_type_symbol
_atom_site_fract_x
_atom_site_fract_y
_atom_site_fract_z
_atom_site_U_iso_or_equiv
_atom_site_adp_type
_atom_site_occupancy
_atom_site_site_symmetry_order
_atom_site_calc_flag
_atom_site_refinement_flags_posn
_atom_site_refinement_flags_adp
_atom_site_refinement_flags_occupancy
_atom_site_disorder_assembly
_atom_site_disorder_group
C8 C 0.73883(11) 0.0790(4) 0.70043(8) 0.0479(6) Uani 1 1 d . . . . .
C9 C 0.74734(10) 0.0980(3) 0.65267(7) 0.0428(5) Uani 1 1 d . . . . .
C10 C 0.80659(11) 0.0643(4) 0.64476(8) 0.0556(7) Uani 1 1 d . . . . .
H10 H 0.8405 0.0311 0.6686 0.067 Uiso 1 1 calc R U . . .
C11 C 0.81427(11) 0.0812(4) 0.60081(9) 0.0612(7) Uani 1 1 d . . . . .
H11 H 0.8539 0.0635 0.5945 0.073 Uiso 1 1 calc R U . . .
C12 C 0.76263(11) 0.1245(4) 0.56642(8) 0.0528(6) Uani 1 1 d . . . . .
H12 H 0.7665 0.1344 0.5363 0.063 Uiso 1 1 calc R U . . .
C13 C 0.70489(10) 0.1533(3) 0.57725(7) 0.0409(5) Uani 1 1 d . . . . .
C14 C 0.64730(11) 0.1883(3) 0.53972(7) 0.0420(5) Uani 1 1 d . . . . .
C15 C 0.53509(10) 0.2543(3) 0.52351(7) 0.0384(5) Uani 1 1 d . . . . .
C21 C 0.44357(11) 0.2483(3) 0.45965(7) 0.0415(5) Uani 1 1 d . . . . .
C20 C 0.39400(12) 0.2400(4) 0.42060(8) 0.0516(6) Uani 1 1 d . . . . .
H20 H 0.4015 0.2041 0.3927 0.062 Uiso 1 1 calc R U . . .
C19 C 0.33423(12) 0.2856(4) 0.42424(9) 0.0573(7) Uani 1 1 d . . . . .
H19 H 0.3008 0.2810 0.3984 0.069 Uiso 1 1 calc R U . . .
C18 C 0.32259(12) 0.3389(4) 0.46600(9) 0.0572(7) Uani 1 1 d . . . . .
H18 H 0.2816 0.3700 0.4678 0.069 Uiso 1 1 calc R U . . .
C17 C 0.37128(12) 0.3456(4) 0.50451(8) 0.0532(6) Uani 1 1 d . . . . .
H17 H 0.3632 0.3798 0.5324 0.064 Uiso 1 1 calc R U . . .
C16 C 0.43245(11) 0.3013(3) 0.50164(7) 0.0410(5) Uani 1 1 d . . . . .
C7 C 0.66578(10) 0.1126(3) 0.74926(7) 0.0412(5) Uani 1 1 d . . . . .
C6 C 0.60726(11) 0.1289(3) 0.79960(7) 0.0443(5) Uani 1 1 d . . . . .
C5 C 0.55438(12) 0.1588(4) 0.81733(8) 0.0571(7) Uani 1 1 d . . . . .
H5 H 0.5163 0.1987 0.7986 0.068 Uiso 1 1 calc R U . . .
C4 C 0.55932(14) 0.1285(4) 0.86312(9) 0.0625(7) Uani 1 1 d . . . . .
H4 H 0.5241 0.1479 0.8753 0.075 Uiso 1 1 calc R U . . .
C3 C 0.61551(14) 0.0697(4) 0.89154(8) 0.0589(7) Uani 1 1 d . . . . .
H3 H 0.6176 0.0506 0.9224 0.071 Uiso 1 1 calc R U . . .
C2 C 0.66802(12) 0.0393(4) 0.87476(8) 0.0544(6) Uani 1 1 d . . . . .
H2 H 0.7057 -0.0016 0.8938 0.065 Uiso 1 1 calc R U . . .
C1 C 0.66389(11) 0.0708(3) 0.82860(7) 0.0452(6) Uani 1 1 d . . . . .
N2 N 0.68093(8) 0.1241(3) 0.70705(6) 0.0446(5) Uani 1 1 d . . . . .
H2A H 0.6523 0.1616 0.6840 0.054 Uiso 1 1 calc R U . . .
N3 N 0.69666(8) 0.1432(3) 0.61998(6) 0.0390(4) Uani 1 1 d . . . . .
N4 N 0.59373(8) 0.2365(3) 0.55292(6) 0.0407(4) Uani 1 1 d . . . . .
H4A H 0.5967 0.2573 0.5815 0.049 Uiso 1 1 calc R U . . .
N5 N 0.48585(8) 0.3029(3) 0.53778(6) 0.0422(4) Uani 1 1 d . . . . .
N1 N 0.60987(8) 0.1522(3) 0.75406(6) 0.0448(5) Uani 1 1 d . . . . .
O1 O 0.78178(8) 0.0235(3) 0.73077(6) 0.0706(6) Uani 1 1 d . . . . .
O2 O 0.64902(8) 0.1691(3) 0.49973(5) 0.0562(5) Uani 1 1 d . . . . .
S2 S 0.52335(3) 0.20150(9) 0.46540(2) 0.04539(18) Uani 1 1 d . . . . .
S1 S 0.72182(3) 0.04332(10) 0.79794(2) 0.0533(2) Uani 1 1 d . . . . .
O3A O 0.5921(11) 0.336(4) 0.6447(9) 0.062(5) Uani 0.464(6) 1 d . . P A 1
N6A N 0.5404(9) 0.580(3) 0.6701(6) 0.042(3) Uani 0.464(6) 1 d . . P A 1
C24B C 0.5928(2) 0.4671(7) 0.67624(16) 0.0475(15) Uani 0.536(6) 1 d . . P A 2
H24B H 0.6321 0.4634 0.6971 0.057 Uiso 0.536(6) 1 calc R U P A 2
C22B C 0.4904(3) 0.6000(9) 0.6463(2) 0.0654(18) Uani 0.536(6) 1 d . . P A 2
H22D H 0.4933 0.5314 0.6197 0.098 Uiso 0.536(6) 1 calc R U P A 2
H22E H 0.4776 0.7223 0.6375 0.098 Uiso 0.536(6) 1 calc R U P A 2
H22F H 0.4597 0.5448 0.6605 0.098 Uiso 0.536(6) 1 calc R U P A 2
C24A C 0.5453(3) 0.4614(9) 0.64102(17) 0.0495(18) Uani 0.464(6) 1 d . . P A 1
H24A H 0.5135 0.4594 0.6142 0.059 Uiso 0.464(6) 1 calc R U P A 1
C23B C 0.5670(4) 0.7443(11) 0.7110(3) 0.105(3) Uani 0.536(6) 1 d . . P A 2
H23D H 0.5343 0.7499 0.7277 0.157 Uiso 0.536(6) 1 calc R U P A 2
H23E H 0.5681 0.8569 0.6950 0.157 Uiso 0.536(6) 1 calc R U P A 2
H23F H 0.6073 0.7243 0.7318 0.157 Uiso 0.536(6) 1 calc R U P A 2
C22A C 0.5943(4) 0.5972(12) 0.7126(3) 0.092(3) Uani 0.464(6) 1 d . . P A 1
H22A H 0.5783 0.5743 0.7393 0.138 Uiso 0.464(6) 1 calc R U P A 1
H22B H 0.6117 0.7177 0.7142 0.138 Uiso 0.464(6) 1 calc R U P A 1
H22C H 0.6268 0.5103 0.7111 0.138 Uiso 0.464(6) 1 calc R U P A 1
C23A C 0.4911(5) 0.7123(17) 0.6672(3) 0.135(5) Uani 0.464(6) 1 d . . P A 1
H23A H 0.4681 0.7246 0.6359 0.202 Uiso 0.464(6) 1 calc R U P A 1
H23B H 0.5094 0.8273 0.6782 0.202 Uiso 0.464(6) 1 calc R U P A 1
H23C H 0.4626 0.6736 0.6855 0.202 Uiso 0.464(6) 1 calc R U P A 1
O3B O 0.5810(9) 0.349(3) 0.6484(7) 0.046(2) Uani 0.536(6) 1 d . . P A 2
N6B N 0.5543(8) 0.602(3) 0.6797(5) 0.038(2) Uani 0.536(6) 1 d . . P A 2

loop_
_atom_site_aniso_label
_atom_site_aniso_U_11
_atom_site_aniso_U_22
_atom_site_aniso_U_33
_atom_site_aniso_U_23
_atom_site_aniso_U_13
_atom_site_aniso_U_12
C8 0.0412(12) 0.0582(16) 0.0436(13) 0.0037(12) 0.0086(10) 0.0084(12)
C9 0.0401(11) 0.0467(14) 0.0415(12) -0.0047(10) 0.0090(10) 0.0032(11)
C10 0.0407(12) 0.0745(19) 0.0507(14) -0.0078(13) 0.0086(11) 0.0072(13)
C11 0.0408(13) 0.086(2) 0.0604(16) -0.0148(15) 0.0197(12) 0.0028(14)
C12 0.0512(14) 0.0655(17) 0.0470(14) -0.0096(12) 0.0222(11) -0.0021(13)
C13 0.0457(12) 0.0398(13) 0.0394(12) -0.0053(10) 0.0146(10) -0.0028(10)
C14 0.0497(13) 0.0420(13) 0.0368(12) -0.0006(10) 0.0150(10) -0.0036(11)
C15 0.0503(12) 0.0338(12) 0.0324(11) -0.0009(9) 0.0121(10) -0.0023(10)
C21 0.0530(13) 0.0359(12) 0.0349(11) 0.0012(9) 0.0089(10) -0.0051(10)
C20 0.0619(15) 0.0532(16) 0.0370(12) -0.0017(11) 0.0058(11) -0.0051(13)
C19 0.0545(15) 0.0577(17) 0.0519(15) 0.0035(13) -0.0034(12) -0.0029(13)
C18 0.0506(14) 0.0583(17) 0.0603(16) 0.0025(13) 0.0079(12) 0.0055(13)
C17 0.0577(15) 0.0578(16) 0.0453(13) -0.0004(12) 0.0144(11) 0.0074(13)
C16 0.0500(13) 0.0344(12) 0.0379(12) 0.0008(10) 0.0087(10) -0.0001(10)
C7 0.0406(12) 0.0466(14) 0.0349(11) 0.0039(10) 0.0059(9) 0.0040(11)
C6 0.0501(13) 0.0452(14) 0.0377(12) 0.0017(10) 0.0106(10) 0.0036(11)
C5 0.0551(14) 0.0690(18) 0.0499(14) 0.0053(13) 0.0179(12) 0.0098(14)
C4 0.0721(17) 0.0699(19) 0.0537(16) 0.0036(14) 0.0310(14) 0.0066(15)
C3 0.0834(19) 0.0591(17) 0.0370(13) 0.0019(12) 0.0199(13) -0.0079(15)
C2 0.0628(15) 0.0597(17) 0.0375(13) 0.0082(12) 0.0050(11) -0.0011(13)
C1 0.0510(13) 0.0475(14) 0.0363(12) 0.0027(10) 0.0084(10) 0.0011(11)
N2 0.0403(10) 0.0609(13) 0.0316(9) 0.0057(9) 0.0060(8) 0.0070(9)
N3 0.0398(9) 0.0411(11) 0.0376(10) -0.0037(8) 0.0123(8) 0.0012(8)
N4 0.0469(10) 0.0467(11) 0.0291(9) -0.0010(8) 0.0100(8) 0.0013(9)
N5 0.0481(11) 0.0443(11) 0.0339(9) -0.0021(8) 0.0088(8) 0.0037(9)
N1 0.0413(10) 0.0569(13) 0.0350(10) 0.0066(9) 0.0068(8) 0.0062(9)
O1 0.0511(10) 0.1091(17) 0.0496(10) 0.0164(11) 0.0079(8) 0.0294(11)
O2 0.0600(10) 0.0765(13) 0.0354(9) -0.0038(8) 0.0175(7) 0.0027(9)
S2 0.0536(3) 0.0524(4) 0.0314(3) -0.0036(3) 0.0123(2) -0.0009(3)
S1 0.0457(3) 0.0728(5) 0.0392(3) 0.0129(3) 0.0057(3) 0.0130(3)
O3A 0.057(9) 0.074(7) 0.060(5) -0.011(4) 0.022(4) 0.027(5)
N6A 0.040(9) 0.052(7) 0.023(6) -0.014(5) -0.013(5) -0.002(5)
C24B 0.035(2) 0.062(4) 0.044(3) 0.004(3) 0.0042(19) 0.004(2)
C22B 0.049(3) 0.068(4) 0.072(4) 0.001(3) -0.001(3) 0.014(3)
C24A 0.052(3) 0.063(4) 0.031(3) 0.000(3) 0.004(2) 0.005(3)
C23B 0.107(5) 0.089(6) 0.106(6) -0.052(5) -0.001(4) 0.011(5)
C22A 0.109(6) 0.082(6) 0.068(5) -0.034(4) -0.014(5) 0.014(5)
C23A 0.133(8) 0.177(11) 0.078(6) -0.038(6) -0.009(5) 0.111(8)
O3B 0.037(4) 0.054(4) 0.045(4) -0.014(3) 0.008(4) 0.020(4)
N6B 0.033(6) 0.041(4) 0.029(7) -0.016(4) -0.012(4) -0.003(4)

loop_
_atom_type_symbol
_atom_type_description
_atom_type_scat_dispersion_real
_atom_type_scat_dispersion_imag
_atom_type_scat_source
C C 0.0033 0.0016 'International Tables Vol C Tables 4.2.6.8 and 6.1.1.4'
H H 0.0000 0.0000 'International Tables Vol C Tables 4.2.6.8 and 6.1.1.4'
N N 0.0061 0.0033 'International Tables Vol C Tables 4.2.6.8 and 6.1.1.4'
O O 0.0106 0.0060 'International Tables Vol C Tables 4.2.6.8 and 6.1.1.4'
S S 0.1246 0.1234 'International Tables Vol C Tables 4.2.6.8 and 6.1.1.4'

loop_
_geom_angle_atom_site_label_1
_geom_angle_atom_site_label_2
_geom_angle_atom_site_label_3
_geom_angle
O1 C8 N2 123.1(2)
O1 C8 C9 120.6(2)
N2 C8 C9 116.32(19)
N3 C9 C10 123.8(2)
N3 C9 C8 117.79(18)
C10 C9 C8 118.4(2)
C11 C10 C9 118.4(2)
C11 C10 H10 120.8
C9 C10 H10 120.8
C12 C11 C10 119.0(2)
C12 C11 H11 120.5
C10 C11 H11 120.5
C11 C12 C13 118.8(2)
C11 C12 H12 120.6
C13 C12 H12 120.6
N3 C13 C12 123.3(2)
N3 C13 C14 117.32(18)
C12 C13 C14 119.35(19)
O2 C14 N4 122.9(2)
O2 C14 C13 120.8(2)
N4 C14 C13 116.30(18)
N5 C15 N4 121.61(18)
N5 C15 S2 117.09(17)
N4 C15 S2 121.24(15)
C20 C21 C16 120.8(2)
C20 C21 S2 129.01(18)
C16 C21 S2 110.15(16)
C19 C20 C21 118.6(2)
C19 C20 H20 120.7
C21 C20 H20 120.7
C20 C19 C18 121.0(2)
C20 C19 H19 119.5
C18 C19 H19 119.5
C17 C18 C19 120.4(2)
C17 C18 H18 119.8
C19 C18 H18 119.8
C18 C17 C16 119.7(2)
C18 C17 H17 120.1
C16 C17 H17 120.1
C17 C16 N5 125.6(2)
C17 C16 C21 119.4(2)
N5 C16 C21 114.99(19)
N1 C7 N2 121.30(19)
N1 C7 S1 117.42(16)
N2 C7 S1 121.28(16)
C5 C6 N1 125.7(2)
C5 C6 C1 119.4(2)
N1 C6 C1 114.84(19)
C4 C5 C6 118.7(2)
C4 C5 H5 120.6
C6 C5 H5 120.6
C5 C4 C3 121.4(2)
C5 C4 H4 119.3
C3 C4 H4 119.3
C2 C3 C4 120.7(2)
C2 C3 H3 119.6
C4 C3 H3 119.6
C3 C2 C1 118.5(2)
C3 C2 H2 120.8
C1 C2 H2 120.8
C2 C1 C6 121.2(2)
C2 C1 S1 128.77(19)
C6 C1 S1 110.04(16)
C8 N2 C7 122.98(18)
C8 N2 H2A 118.5
C7 N2 H2A 118.5
C9 N3 C13 116.75(18)
C14 N4 C15 124.12(18)
C14 N4 H4A 117.9
C15 N4 H4A 117.9
C15 N5 C16 109.82(18)
C7 N1 C6 109.73(18)
C21 S2 C15 87.96(10)
C1 S1 C7 87.96(10)
C24A N6A C23A 127.7(12)
C24A N6A C22A 117.8(19)
C23A N6A C22A 114.3(15)
O3B C24B N6B 124.6(11)
O3B C24B H24B 117.7
N6B C24B H24B 117.7
N6B C22B H22D 109.5
N6B C22B H22E 109.5
H22D C22B H22E 109.5
N6B C22B H22F 109.5
H22D C22B H22F 109.5
H22E C22B H22F 109.5
N6A C24A O3A 126.8(15)
N6A C24A H24A 116.6
O3A C24A H24A 116.6
N6B C23B H23D 109.5
N6B C23B H23E 109.5
H23D C23B H23E 109.5
N6B C23B H23F 109.5
H23D C23B H23F 109.5
H23E C23B H23F 109.5
N6A C22A H22A 109.5
N6A C22A H22B 109.5
H22A C22A H22B 109.5
N6A C22A H22C 109.5
H22A C22A H22C 109.5
H22B C22A H22C 109.5
N6A C23A H23A 109.5
N6A C23A H23B 109.5
H23A C23A H23B 109.5
N6A C23A H23C 109.5
H23A C23A H23C 109.5
H23B C23A H23C 109.5
C24B N6B C23B 126.2(10)
C24B N6B C22B 116.0(11)
C23B N6B C22B 117.8(15)

loop_
_geom_bond_atom_site_label_1
_geom_bond_atom_site_label_2
_geom_bond_distance
C8 O1 1.211(3)
C8 N2 1.355(3)
C8 C9 1.497(3)
C9 N3 1.333(3)
C9 C10 1.380(3)
C10 C11 1.375(3)
C10 H10 0.9300
C11 C12 1.371(3)
C11 H11 0.9300
C12 C13 1.380(3)
C12 H12 0.9300
C13 N3 1.340(3)
C13 C14 1.496(3)
C14 O2 1.220(2)
C14 N4 1.358(3)
C15 N5 1.289(3)
C15 N4 1.373(3)
C15 S2 1.750(2)
C21 C20 1.395(3)
C21 C16 1.395(3)
C21 S2 1.730(2)
C20 C19 1.366(3)
C20 H20 0.9300
C19 C18 1.393(4)
C19 H19 0.9300
C18 C17 1.373(3)
C18 H18 0.9300
C17 C16 1.386(3)
C17 H17 0.9300
C16 N5 1.389(3)
C7 N1 1.285(3)
C7 N2 1.385(3)
C7 S1 1.745(2)
C6 C5 1.389(3)
C6 N1 1.394(3)
C6 C1 1.395(3)
C5 C4 1.374(3)
C5 H5 0.9300
C4 C3 1.383(4)
C4 H4 0.9300
C3 C2 1.365(4)
C3 H3 0.9300
C2 C1 1.389(3)
C2 H2 0.9300
C1 S1 1.733(2)
N2 H2A 0.8600
N4 H4A 0.8600
O3A C24A 1.35(2)
N6A C24A 1.26(2)
N6A C23A 1.43(3)
N6A C22A 1.520(12)
C24B O3B 1.19(2)
C24B N6B 1.32(2)
C24B H24B 0.9300
C22B N6B 1.506(12)
C22B H22D 0.9600
C22B H22E 0.9600
C22B H22F 0.9600
C24A H24A 0.9300
C23B N6B 1.389(17)
C23B H23D 0.9600
C23B H23E 0.9600
C23B H23F 0.9600
C22A H22A 0.9600
C22A H22B 0.9600
C22A H22C 0.9600
C23A H23A 0.9600
C23A H23B 0.9600
C23A H23C 0.9600

loop_
_geom_torsion_atom_site_label_1
_geom_torsion_atom_site_label_2
_geom_torsion_atom_site_label_3
_geom_torsion_atom_site_label_4
_geom_torsion
O1 C8 C9 N3 173.7(2)
N2 C8 C9 N3 -5.2(3)
O1 C8 C9 C10 -4.9(4)
N2 C8 C9 C10 176.1(2)
N3 C9 C10 C11 1.2(4)
C8 C9 C10 C11 179.8(2)
C9 C10 C11 C12 -2.2(4)
C10 C11 C12 C13 1.3(4)
C11 C12 C13 N3 0.8(4)
C11 C12 C13 C14 -175.9(2)
N3 C13 C14 O2 -167.6(2)
C12 C13 C14 O2 9.4(3)
N3 C13 C14 N4 10.5(3)
C12 C13 C14 N4 -172.5(2)
C16 C21 C20 C19 0.3(4)
S2 C21 C20 C19 -179.3(2)
C21 C20 C19 C18 -0.2(4)
C20 C19 C18 C17 -0.3(4)
C19 C18 C17 C16 0.8(4)
C18 C17 C16 N5 179.8(2)
C18 C17 C16 C21 -0.7(4)
C20 C21 C16 C17 0.2(3)
S2 C21 C16 C17 179.82(19)
C20 C21 C16 N5 179.7(2)
S2 C21 C16 N5 -0.7(3)
N1 C6 C5 C4 179.6(3)
C1 C6 C5 C4 -0.6(4)
C6 C5 C4 C3 0.1(5)
C5 C4 C3 C2 -0.2(5)
C4 C3 C2 C1 0.7(4)
C3 C2 C1 C6 -1.2(4)
C3 C2 C1 S1 -179.6(2)
C5 C6 C1 C2 1.1(4)
N1 C6 C1 C2 -179.0(2)
C5 C6 C1 S1 179.8(2)
N1 C6 C1 S1 -0.4(3)
O1 C8 N2 C7 0.7(4)
C9 C8 N2 C7 179.6(2)
N1 C7 N2 C8 -178.2(2)
S1 C7 N2 C8 1.6(3)
C10 C9 N3 C13 0.8(4)
C8 C9 N3 C13 -177.7(2)
C12 C13 N3 C9 -1.9(3)
C14 C13 N3 C9 175.0(2)
O2 C14 N4 C15 5.5(4)
C13 C14 N4 C15 -172.6(2)
N5 C15 N4 C14 -179.1(2)
S2 C15 N4 C14 4.0(3)
N4 C15 N5 C16 -176.99(19)
S2 C15 N5 C16 0.1(2)
C17 C16 N5 C15 179.9(2)
C21 C16 N5 C15 0.4(3)
N2 C7 N1 C6 179.9(2)
S1 C7 N1 C6 0.0(3)
C5 C6 N1 C7 -179.9(3)
C1 C6 N1 C7 0.2(3)
C20 C21 S2 C15 -179.9(2)
C16 C21 S2 C15 0.57(17)
N5 C15 S2 C21 -0.39(19)
N4 C15 S2 C21 176.68(19)
C2 C1 S1 C7 178.8(3)
C6 C1 S1 C7 0.27(19)
N1 C7 S1 C1 -0.2(2)
N2 C7 S1 C1 180.0(2)
C23A N6A C24A O3A -179(2)
C22A N6A C24A O3A 5(3)
O3B C24B N6B C23B -178.4(18)
O3B C24B N6B C22B 2(2)
